data_9015763
loop_
_publ_author_name
'Vymazalova, A.'
'Laufek, F.'
'Drabek, M.'
'Stanley, C. J.'
'Baker, R. J.'
'Bermejo, R.'
'Garuti, G.'
'Thalhammer, O.'
'Proenza, J. A.'
'Longo, F.'

_publ_section_title
;
 Zaccariniite, RhNiAs, a new platinum-group mineral from Loma Peguera, Dominican Republic
;
_journal_name_full 'The Canadian Mineralogist'
_journal_page_first 1321
_journal_page_last 1329
_journal_paper_doi 10.3749/canmin.50.5.1321
_journal_volume 50
_journal_year 2012
_chemical_compound_source Synthetic
_chemical_formula_sum 'As Ni Rh'
_chemical_name_mineral Zaccariniite
_space_group_IT_number 129
_symmetry_space_group_name_Hall '-P 4a 2a'
_symmetry_space_group_name_H-M 'P 4/n m m :2'
_cell_angle_alpha 90
_cell_angle_beta 90
_cell_angle_gamma 90
_cell_length_a 3.5498
_cell_length_b 3.5498
_cell_length_c 6.1573
_cell_formula_units_Z 2
_cell_volume 77.589
_database_code_amcsd 0019702
_exptl_crystal_density_diffrn 10.124
_cod_original_sg_symbol_H-M 'P 4/n m m'
_cod_original_formula_sum 'Ni Rh As'
_cod_database_code 9015763

loop_
_space_group_symop_operation_xyz
x,y,z
1/2-y,1/2-x,z
1/2+y,1/2+x,-z
1/2+y,-x,-z
1/2-y,x,z
x,1/2-y,z
-x,1/2+y,-z
1/2+x,1/2+y,-z
1/2-x,1/2-y,z
y,x,z
-y,-x,-z
-y,1/2+x,-z
y,1/2-x,z
1/2-x,y,z
1/2+x,-y,-z
-x,-y,-z

loop_
_atom_site_label
_atom_site_fract_x
_atom_site_fract_y
_atom_site_fract_z
_atom_site_U_iso_or_equiv
Ni 0.75000 0.25000 0.00000 0.00595
Rh 0.25000 0.25000 0.36040 0.00317
As 0.25000 0.25000 0.75080 0.00266

loop_
_cod_related_entry_id
_cod_related_entry_database
_cod_related_entry_code
1 AMCSD 0019702
